data_9004713
loop_
_publ_author_name
'Piilonen, P. C.'
'McDonald, A. M.'
'Lalonde, A. E.'

_publ_section_title
;
 Insights into astrophyllite-group minerals II: Crystal chemistry
 Sample: RUS8, nepheline syenite pegmatite
;
_journal_name_full 'The Canadian Mineralogist'
_journal_page_first 27
_journal_page_last 54
_journal_paper_doi 10.2113/gscanmin.41.1.27
_journal_volume 41
_journal_year 2003
_chemical_compound_source 'Khibina massif, Kola Peninsula, Russia'
_chemical_formula_sum 'Ca0.209 F0.5 Fe3.971 H4 K1.8 Mg0.421 Mn1.8 Na0.691 O30 Si8 Ti1.916 Zr0.084'
_chemical_name_mineral Astrophyllite
_space_group_IT_number 2
_symmetry_space_group_name_Hall '-P 1'
_symmetry_space_group_name_H-M 'P -1'
_cell_angle_alpha 113.133
_cell_angle_beta 94.638
_cell_angle_gamma 103.081
_cell_formula_units_Z 1
_cell_length_a 5.3754
_cell_length_b 11.8970
_cell_length_c 11.6634
_cell_volume 656.005
_database_code_amcsd 0005806
_exptl_crystal_density_diffrn 3.147
_cod_original_formula_sum 'Mn1.8 Na.691 Fe3.971 Mg.421 (Ti1.916 Zr.084) Si8 K1.8 Ca.209 O30 F.5 H4'
_cod_database_code 9004713

loop_
_space_group_symop_operation_xyz
x,y,z
-x,-y,-z

loop_
_atom_site_aniso_label
_atom_site_aniso_U_11
_atom_site_aniso_U_22
_atom_site_aniso_U_33
_atom_site_aniso_U_12
_atom_site_aniso_U_13
_atom_site_aniso_U_23
Mn(1) 0.00760 0.00920 0.01220 0.00280 0.00270 0.00510
Na(1) 0.00760 0.00920 0.01220 0.00280 0.00270 0.00510
Fe(2) 0.00770 0.01010 0.01280 0.00320 0.00350 0.00590
Fe(3) 0.00790 0.00970 0.01340 0.00360 0.00360 0.00590
Mg(3) 0.00790 0.00970 0.01340 0.00360 0.00360 0.00590
Fe(4) 0.00680 0.00780 0.01150 0.00230 0.00170 0.00410
Mg(4) 0.00680 0.00780 0.01150 0.00230 0.00170 0.00410
Ti 0.00540 0.00860 0.00860 0.00220 0.00140 0.00370
Zr 0.00540 0.00860 0.00860 0.00220 0.00140 0.00370
Si(1) 0.00810 0.00730 0.00920 0.00170 0.00130 0.00340
Si(2) 0.00840 0.00810 0.01140 0.00220 0.00200 0.00450
Si(3) 0.00890 0.00880 0.01080 0.00250 0.00190 0.00480
Si(4) 0.00880 0.00820 0.00830 0.00250 0.00170 0.00400
K 0.06330 0.03780 0.02510 0.00940 0.00430 0.01050
Na1 0.06330 0.03780 0.02510 0.00940 0.00430 0.01050
Na2 0.01830 0.01260 0.00750 0.00420 0.00190 0.00340
Ca 0.01830 0.01260 0.00750 0.00420 0.00190 0.00340
O(1) 0.01050 0.01210 0.00950 0.00270 0.00210 0.00400
O(2) 0.01240 0.01290 0.01000 0.00330 0.00150 0.00450
O(3) 0.01050 0.01230 0.01170 0.00310 0.00170 0.00590
O-H(4) 0.01100 0.01260 0.01530 0.00390 0.00270 0.00600
O-H(5) 0.01240 0.01270 0.01480 0.00330 0.00310 0.00520
O(6) 0.01100 0.01060 0.01130 0.00290 0.00170 0.00480
O(7) 0.01190 0.01230 0.00850 0.00390 0.00210 0.00410
O(8) 0.01540 0.02700 0.01490 -0.00250 0.00410 0.00670
O(9) 0.02180 0.03090 0.01610 -0.01410 0.00920 -0.00150
O(10) 0.02350 0.02670 0.01580 0.01730 0.00290 0.00640
O(11) 0.04690 0.04260 0.01660 0.03910 0.01320 0.01390
O(12) 0.03690 0.02960 0.01690 0.02640 -0.00700 -0.00070
O(13) 0.04180 0.00900 0.01400 0.00280 0.00370 0.00550
O(14) 0.04370 0.01040 0.01600 0.00440 0.00550 0.00810
O(15) 0.01640 0.04350 0.01650 -0.01640 -0.00430 0.01450
F(16) 0.01660 0.01420 0.00930 0.00430 0.00190 0.00410

loop_
_atom_site_label
_atom_site_fract_x
_atom_site_fract_y
_atom_site_fract_z
_atom_site_occupancy
_atom_site_U_iso_or_equiv
Mn(1) 0.84960 0.20628 0.47984 0.90000 0.00930
Na(1) 0.84960 0.20628 0.47984 0.10000 0.00930
Fe(2) 0.28050 0.06758 0.48885 0.94600 0.00970
Fe(3) 0.42326 0.35296 0.48618 0.84700 0.00970
Mg(3) 0.42326 0.35296 0.48618 0.15300 0.00970
Fe(4) 0.00000 0.50000 0.50000 0.38500 0.00870
Mg(4) 0.00000 0.50000 0.50000 0.11500 0.00870
Ti 0.08010 0.08710 0.19911 0.95800 0.00750
Zr 0.08010 0.08710 0.19911 0.04200 0.00750
Si(1) 0.67800 0.27199 0.23169 1.00000 0.00830
Si(2) 0.81390 0.54579 0.25301 1.00000 0.00920
Si(3) 0.37980 0.67496 0.25557 1.00000 0.00930
Si(4) 0.50680 0.93187 0.23565 1.00000 0.00820
K 0.13380 0.26570 0.99575 0.90000 0.04420
Na1 0.13380 0.26570 0.99575 0.10000 0.04420
Na2 0.50000 0.00000 0.00000 0.29100 0.01320
Ca 0.50000 0.00000 0.00000 0.20900 0.01320
O(1) 0.72640 0.31940 0.38490 1.00000 0.01100
O(2) 0.14800 0.16030 0.36980 1.00000 0.01200
O(3) 0.12860 0.39290 0.59360 1.00000 0.01130
O-H(4) 0.29740 0.46190 0.39980 1.00000 0.01280
O-H(5) 0.99100 0.11700 0.59290 1.00000 0.01350
O(6) 0.55610 0.25760 0.58990 1.00000 0.01100
O(7) 0.57280 0.01493 0.38900 1.00000 0.01090
O(8) 0.07430 0.59040 0.20080 1.00000 0.02120
O(9) 0.24740 0.04100 0.82840 1.00000 0.03020
O(10) 0.42750 0.41460 0.80030 1.00000 0.02110
O(11) 0.12830 0.80850 0.83140 1.00000 0.02970
O(12) 0.26440 0.95690 0.17020 1.00000 0.02900
O(13) 0.26730 0.60800 0.80690 1.00000 0.02230
O(14) 0.57180 0.22080 0.80250 1.00000 0.02310
O(15) 0.38240 0.19010 0.16670 1.00000 0.02980
F(16) 0.00000 0.00000 0.00000 0.50000 0.01370

loop_
_cod_changelog_entry_id
_cod_changelog_entry_author
_cod_changelog_entry_date
_cod_changelog_entry_text
1
;cod-tools version 3.10.1
Id: cif_fix_AMCSD_aniso_labels 10200 2024-08-01 14:09:44Z saulius
;
2024-08-02T12:20:44+03:00
;Changed the following '_atom_site_aniso_label' values:
'OH(4)' -> 'O-H(4)'
'OH(5)' -> 'O-H(5)'
;
2
;cod-tools version 3.10.1
Id: cif_fix_AMCSD_atom_labels 10224 2024-08-07 11:09:31Z saulius
;
2024-08-07T19:39:13+03:00
;Changed the following '_atom_site_label' values:
the first duplicated label 'Na'  converted to 'Na1'
duplicated label 'Na' at index 15 converted to 'Na2'
;

loop_
_cod_related_entry_id
_cod_related_entry_database
_cod_related_entry_code
1 AMCSD 0005806
